data_4111800
loop_
_publ_author_name
Naraso
'Jun-ichi Nishida'
'Shinji Ando'
'Jun Yamaguchi'
'Kenji Itaka'
'Hideomi Koinuma'
'Hirokazu Tada'
'Shizuo Tokito'
'Yoshiro Yamashita'

_publ_contact_author
;
Dr. Yoshiro Yamashita
Department of Electronic Chemistry
Interdisciplinary Graduate School of Science and Engineering
Tokyo Institute of Technology
Nagatsuta, Midori-ku, Yokohama 226-8502, Japan
;
_publ_contact_author_email yoshiro@echem.titech.ac.jp
_publ_contact_author_fax +81-45-924-5489
_publ_contact_author_phone +81-45-924-5571
_publ_section_title
;
 High-Performance Organic Field-Effect Transistors Based on \p-Extended
 Tetrathiafulvalene Derivatives
;
_journal_name_full 'Journal of the American Chemical Society'
_journal_page_first 10142
_journal_page_last 10143
_journal_paper_doi 10.1021/ja051755e
_journal_volume 127
_journal_year 2005
_chemical_formula_sum 'C22 H12 S4'
_chemical_formula_weight 404.58
_space_group_IT_number 2
_symmetry_cell_setting triclinic
_symmetry_Int_Tables_number 2
_symmetry_space_group_name_Hall '-P 1'
_symmetry_space_group_name_H-M 'P -1'
_cell_angle_alpha 86.44(6)
_cell_angle_beta 82.60(6)
_cell_angle_gamma 85.47(6)
_cell_formula_units_Z 2
_cell_length_a 5.929(9)
_cell_length_b 7.85(1)
_cell_length_c 18.07(3)
_cell_measurement_reflns_used 6458
_cell_measurement_temperature 93.2
_cell_measurement_theta_max 27.6
_cell_measurement_theta_min 3.4
_cell_volume 830(2)
_computing_cell_refinement PROCESS-AUTO
_computing_data_collection PROCESS-AUTO
_computing_data_reduction 'teXsan Ver. 1.11'
_computing_publication_material 'teXsan Ver. 1.11'
_computing_structure_refinement 'teXsan Ver. 1.10'
_computing_structure_solution SIR97
_diffrn_detector_area_resol_mean 10.00
_diffrn_measured_fraction_theta_full 0.8987
_diffrn_measured_fraction_theta_max 0.8987
_diffrn_measurement_device_type 'Rigaku RAXIS-RAPID Imaging Plate'
_diffrn_measurement_method \w
_diffrn_radiation_type 'Mo K\a'
_diffrn_radiation_wavelength 0.7107
_diffrn_reflns_av_R_equivalents 0.039
_diffrn_reflns_limit_h_max 7
_diffrn_reflns_limit_h_min -7
_diffrn_reflns_limit_k_max 9
_diffrn_reflns_limit_k_min -9
_diffrn_reflns_limit_l_max 23
_diffrn_reflns_limit_l_min -23
_diffrn_reflns_number 7391
_diffrn_reflns_theta_full 27.49
_diffrn_reflns_theta_max 27.49
_exptl_absorpt_coefficient_mu 0.575
_exptl_absorpt_correction_T_max 0.944
_exptl_absorpt_correction_T_min 0.568
_exptl_absorpt_correction_type multi-scan
_exptl_absorpt_process_details '(Higashi, 1995)'
_exptl_crystal_colour yellow
_exptl_crystal_density_diffrn 1.619
_exptl_crystal_description block
_exptl_crystal_size_max 0.200
_exptl_crystal_size_mid 0.150
_exptl_crystal_size_min 0.100
_refine_diff_density_max 0.77
_refine_diff_density_min -0.68
_refine_ls_extinction_method none
_refine_ls_goodness_of_fit_ref 1.960
_refine_ls_hydrogen_treatment noref
_refine_ls_number_parameters 235
_refine_ls_number_reflns 3246
_refine_ls_R_factor_gt 0.0794
_refine_ls_shift/su_max 0.0043
_refine_ls_structure_factor_coef Fsqd
_refine_ls_weighting_details 'w = 1/[\s^2^(Fo^2^) + (0.05000(Max(Fo^2^,0) + 2Fc^2^)/3)^2^]'
_refine_ls_weighting_scheme calc
_refine_ls_wR_factor_ref 0.2367
_reflns_number_gt 2492
_reflns_number_total 3409
_reflns_threshold_expression F^2^>2.0\s(F^2^)
_cod_data_source_file ja051755esi20050318_020547_2.cif
_cod_data_source_block 2
_cod_original_cell_volume 829(8)
_cod_original_sg_symbol_H-M 'P -1         '
_cod_original_formula_sum 'C22 H12 S4 '
_cod_database_code 4111800

loop_
_symmetry_equiv_pos_as_xyz
x,y,z
-x,-y,-z

loop_
_atom_site_label
_atom_site_type_symbol
_atom_site_fract_x
_atom_site_fract_y
_atom_site_fract_z
_atom_site_U_iso_or_equiv
_atom_site_adp_type
_atom_site_occupancy
_atom_site_calc_flag
S(1) S 0.6011(2) -0.0005(2) 0.11235(9) 0.0190(4) Uani 1.00 d
S(2) S 0.2107(2) -0.1386(2) 0.05312(9) 0.0197(4) Uani 1.00 d
S(3) S 0.1321(2) -0.6594(2) 0.09060(9) 0.0198(4) Uani 1.00 d
S(4) S -0.3203(2) -0.4775(2) 0.07536(8) 0.0188(4) Uani 1.00 d
C(1) C 0.4601(9) -0.0298(7) 0.0346(3) 0.017(1) Uani 1.00 d
C(2) C 0.4071(10) -0.1052(7) 0.1784(3) 0.019(1) Uani 1.00 d
C(3) C 0.4299(10) -0.1219(6) 0.2516(3) 0.017(1) Uani 1.00 d
C(4) C 0.261(1) -0.2062(7) 0.3029(4) 0.020(2) Uani 1.00 d
C(5) C 0.277(1) -0.2282(7) 0.3799(4) 0.021(2) Uani 1.00 d
C(6) C 0.108(1) -0.3028(8) 0.4282(4) 0.026(2) Uani 1.00 d
C(7) C -0.0804(10) -0.3631(7) 0.3993(4) 0.022(2) Uani 1.00 d
C(8) C -0.0976(9) -0.3473(7) 0.3250(4) 0.019(2) Uani 1.00 d
C(9) C 0.0700(9) -0.2670(6) 0.2741(3) 0.015(1) Uani 1.00 d
C(10) C 0.0536(9) -0.2469(6) 0.1967(3) 0.015(1) Uani 1.00 d
C(11) C 0.2192(9) -0.1680(7) 0.1493(3) 0.018(1) Uani 1.00 d
C(12) C -0.0334(10) -0.5277(7) 0.0349(3) 0.019(1) Uani 1.00 d
C(13) C -0.0794(9) -0.6764(7) 0.1686(3) 0.017(1) Uani 1.00 d
C(14) C -0.0389(9) -0.7702(6) 0.2325(3) 0.017(1) Uani 1.00 d
C(15) C -0.2176(9) -0.7766(6) 0.2937(3) 0.015(1) Uani 1.00 d
C(16) C -0.182(1) -0.8689(7) 0.3614(3) 0.022(2) Uani 1.00 d
C(17) C -0.356(1) -0.8729(7) 0.4203(4) 0.023(2) Uani 1.00 d
C(18) C -0.570(1) -0.7842(8) 0.4137(4) 0.024(2) Uani 1.00 d
C(19) C -0.6054(10) -0.6921(7) 0.3480(3) 0.018(1) Uani 1.00 d
C(20) C -0.4326(9) -0.6880(6) 0.2874(3) 0.015(1) Uani 1.00 d
C(21) C -0.4669(9) -0.5920(7) 0.2186(3) 0.015(1) Uani 1.00 d
C(22) C -0.2960(9) -0.5862(6) 0.1610(3) 0.015(1) Uani 1.00 d
H(1) H 0.5559 -0.0815 0.2687 0.0177 Uiso 1.00 calc
H(2) H 0.4080 -0.1921 0.3985 0.0222 Uiso 1.00 calc
H(3) H 0.1093 -0.3098 0.4817 0.0301 Uiso 1.00 calc
H(4) H -0.1977 -0.4213 0.4325 0.0265 Uiso 1.00 calc
H(5) H -0.2281 -0.3877 0.3054 0.0240 Uiso 1.00 calc
H(6) H -0.0744 -0.2888 0.1756 0.0190 Uiso 1.00 calc
H(7) H 0.1126 -0.8278 0.2363 0.0227 Uiso 1.00 calc
H(8) H -0.0307 -0.9254 0.3677 0.0290 Uiso 1.00 calc
H(9) H -0.3257 -0.9392 0.4640 0.0317 Uiso 1.00 calc
H(10) H -0.6870 -0.7898 0.4547 0.0291 Uiso 1.00 calc
H(11) H -0.7414 -0.6295 0.3434 0.0246 Uiso 1.00 calc
H(12) H -0.6026 -0.5319 0.2127 0.0186 Uiso 1.00 calc

loop_
_atom_site_aniso_label
_atom_site_aniso_U_11
_atom_site_aniso_U_22
_atom_site_aniso_U_33
_atom_site_aniso_U_12
_atom_site_aniso_U_13
_atom_site_aniso_U_23
S(1) 0.0150(7) 0.0228(7) 0.0198(8) -0.0042(6) -0.0038(6) 0.0014(6)
S(2) 0.0133(7) 0.0249(8) 0.0215(9) -0.0046(6) -0.0037(6) 0.0006(6)
S(3) 0.0154(8) 0.0243(8) 0.0186(8) 0.0030(6) -0.0024(6) 0.0022(6)
S(4) 0.0120(7) 0.0243(8) 0.0190(8) 0.0019(6) -0.0018(6) 0.0022(6)
C(1) 0.014(3) 0.013(2) 0.022(3) 0.002(2) -0.002(2) 0.002(2)
C(2) 0.019(3) 0.014(3) 0.024(3) 0.001(2) -0.003(2) -0.001(2)
C(3) 0.019(3) 0.011(2) 0.021(3) -0.005(2) -0.007(2) 0.000(2)
C(4) 0.024(3) 0.011(2) 0.024(4) 0.002(2) -0.006(3) 0.002(2)
C(5) 0.025(3) 0.020(3) 0.019(3) -0.003(2) -0.007(2) 0.004(2)
C(6) 0.029(3) 0.034(3) 0.016(3) -0.001(3) -0.002(3) -0.004(3)
C(7) 0.017(3) 0.024(3) 0.024(4) -0.001(2) 0.004(2) -0.001(2)
C(8) 0.008(3) 0.020(3) 0.027(4) 0.001(2) 0.000(2) -0.003(2)
C(9) 0.013(3) 0.006(2) 0.023(3) 0.005(2) 0.000(2) 0.003(2)
C(10) 0.004(3) 0.013(3) 0.029(4) 0.005(2) -0.005(2) -0.001(2)
C(11) 0.014(3) 0.022(3) 0.016(3) 0.004(2) -0.001(2) -0.002(2)
C(12) 0.017(3) 0.024(3) 0.017(3) -0.005(2) 0.000(2) -0.005(2)
C(13) 0.017(3) 0.018(3) 0.015(3) -0.006(2) 0.000(2) -0.001(2)
C(14) 0.018(3) 0.008(2) 0.024(3) 0.004(2) -0.009(2) 0.001(2)
C(15) 0.016(3) 0.008(2) 0.021(3) 0.001(2) -0.005(2) 0.003(2)
C(16) 0.024(3) 0.027(3) 0.018(3) -0.008(3) -0.008(3) 0.002(2)
C(17) 0.025(3) 0.030(3) 0.017(3) -0.005(3) -0.005(2) 0.000(2)
C(18) 0.021(3) 0.029(3) 0.021(4) 0.004(3) -0.002(2) -0.005(3)
C(19) 0.019(3) 0.011(2) 0.023(3) -0.001(2) -0.001(2) 0.004(2)
C(20) 0.016(3) 0.008(2) 0.021(3) 0.003(2) -0.006(2) 0.003(2)
C(21) 0.007(3) 0.016(3) 0.021(3) 0.003(2) -0.004(2) -0.002(2)
C(22) 0.014(3) 0.015(3) 0.016(3) 0.000(2) -0.003(2) 0.000(2)

loop_
_atom_type_symbol
_atom_type_description
_atom_type_scat_dispersion_real
_atom_type_scat_dispersion_imag
_atom_type_scat_source
C C 0.003 0.002
;International Tables for Crystallography
(1992, Vol. C, Tables 4.2.6.8 and 6.1.1.1)
;
H H 0.000 0.000
;International Tables for Crystallography
(1992, Vol. C, Table 6.1.1.2)
;
S S 0.125 0.123
;International Tables for Crystallography
(1992, Vol. C, Tables 4.2.6.8 and 6.1.1.1)
;

loop_
_geom_angle_atom_site_label_1
_geom_angle_atom_site_label_2
_geom_angle_atom_site_label_3
_geom_angle
_geom_angle_site_symmetry_3
_geom_angle_publ_flag
C(1) S(1) C(2) 95.9(3) . yes
C(1) S(2) C(11) 95.6(3) . yes
C(12) S(3) C(13) 96.3(3) . yes
C(12) S(4) C(22) 96.4(3) . yes
S(1) C(1) S(2) 116.0(3) . yes
S(1) C(1) C(1) 121.6(6) 2_655 yes
S(2) C(1) C(1) 122.5(6) 2_655 yes
S(1) C(2) C(3) 122.8(4) . yes
S(1) C(2) C(11) 115.3(5) . yes
C(3) C(2) C(11) 121.8(5) . yes
C(2) C(3) C(4) 119.7(5) . yes
C(3) C(4) C(5) 121.9(5) . yes
C(3) C(4) C(9) 118.7(5) . yes
C(5) C(4) C(9) 119.4(5) . yes
C(4) C(5) C(6) 120.7(6) . yes
C(5) C(6) C(7) 119.6(6) . yes
C(6) C(7) C(8) 120.8(5) . yes
C(7) C(8) C(9) 121.1(5) . yes
C(4) C(9) C(8) 118.4(6) . yes
C(4) C(9) C(10) 119.6(5) . yes
C(8) C(9) C(10) 122.1(5) . yes
C(9) C(10) C(11) 120.2(5) . yes
S(2) C(11) C(2) 117.2(4) . yes
S(2) C(11) C(10) 122.9(5) . yes
C(2) C(11) C(10) 120.0(6) . yes
S(3) C(12) S(4) 115.2(3) . yes
S(3) C(12) C(12) 125.2(6) 2_545 yes
S(4) C(12) C(12) 119.5(6) 2_545 yes
S(3) C(13) C(14) 121.9(5) . yes
S(3) C(13) C(22) 116.1(4) . yes
C(14) C(13) C(22) 122.0(5) . yes
C(13) C(14) C(15) 118.8(5) . yes
C(14) C(15) C(16) 120.7(5) . yes
C(14) C(15) C(20) 120.2(5) . yes
C(16) C(15) C(20) 119.1(5) . yes
C(15) C(16) C(17) 120.0(6) . yes
C(16) C(17) C(18) 120.6(6) . yes
C(17) C(18) C(19) 119.7(6) . yes
C(18) C(19) C(20) 120.7(5) . yes
C(15) C(20) C(19) 119.9(5) . yes
C(15) C(20) C(21) 118.8(5) . yes
C(19) C(20) C(21) 121.3(5) . yes
C(20) C(21) C(22) 120.6(5) . yes
S(4) C(22) C(13) 116.0(4) . yes
S(4) C(22) C(21) 124.4(4) . yes
C(13) C(22) C(21) 119.7(5) . yes

loop_
_geom_bond_atom_site_label_1
_geom_bond_atom_site_label_2
_geom_bond_distance
_geom_bond_site_symmetry_2
_geom_bond_publ_flag
S(1) C(1) 1.759(6) . yes
S(1) C(2) 1.760(6) . yes
S(2) C(1) 1.750(6) . yes
S(2) C(11) 1.746(6) . yes
S(3) C(12) 1.735(6) . yes
S(3) C(13) 1.768(6) . yes
S(4) C(12) 1.787(6) . yes
S(4) C(22) 1.736(6) . yes
C(1) C(1) 1.35(1) 2_655 yes
C(2) C(3) 1.344(8) . yes
C(2) C(11) 1.425(8) . yes
C(3) C(4) 1.446(8) . yes
C(4) C(5) 1.408(9) . yes
C(4) C(9) 1.429(8) . yes
C(5) C(6) 1.384(8) . yes
C(6) C(7) 1.417(9) . yes
C(7) C(8) 1.356(9) . yes
C(8) C(9) 1.422(7) . yes
C(9) C(10) 1.413(8) . yes
C(10) C(11) 1.376(8) . yes
C(12) C(12) 1.33(1) 2_545 yes
C(13) C(14) 1.368(8) . yes
C(13) C(22) 1.436(8) . yes
C(14) C(15) 1.430(8) . yes
C(15) C(16) 1.414(8) . yes
C(15) C(20) 1.417(8) . yes
C(16) C(17) 1.387(8) . yes
C(17) C(18) 1.412(9) . yes
C(18) C(19) 1.382(8) . yes
C(19) C(20) 1.401(8) . yes
C(20) C(21) 1.442(8) . yes
C(21) C(22) 1.358(8) . yes

loop_
_geom_contact_atom_site_label_1
_geom_contact_atom_site_label_2
_geom_contact_distance
_geom_contact_site_symmetry_2
S(1) C(22) 3.538(5) 1_665
S(1) C(13) 3.560(6) 1_665
S(2) C(12) 3.446(6) 2_545
S(2) C(12) 3.531(6) .
S(3) C(1) 3.496(6) 1_545
C(3) C(8) 3.552(9) 1_655
C(8) C(15) 3.591(7) .

loop_
_geom_torsion_atom_site_label_1
_geom_torsion_atom_site_label_2
_geom_torsion_atom_site_label_3
_geom_torsion_atom_site_label_4
_geom_torsion
_geom_torsion_site_symmetry_2
_geom_torsion_site_symmetry_3
_geom_torsion_site_symmetry_4
_geom_torsion_publ_flag
S(1) C(1) S(2) C(11) 0.5(4) . . . yes
S(1) C(1) C(1) S(1) -180.0 . 2_655 2_655 yes
S(1) C(1) C(1) S(2) 0.6(10) . 2_655 2_655 yes
S(1) C(2) C(3) C(4) 178.6(4) . . . yes
S(1) C(2) C(11) S(2) 1.7(6) . . . yes
S(1) C(2) C(11) C(10) -177.9(4) . . . yes
S(2) C(1) S(1) C(2) 0.3(4) . . . yes
S(2) C(1) C(1) S(2) 180.0 . 2_655 2_655 yes
S(2) C(11) C(2) C(3) -179.7(4) . . . yes
S(2) C(11) C(10) C(9) 179.9(4) . . . yes
S(3) C(12) S(4) C(22) 2.5(4) . . . yes
S(3) C(12) C(12) S(3) 180.0 . 2_545 2_545 yes
S(3) C(12) C(12) S(4) -4(1) . 2_545 2_545 yes
S(3) C(13) C(14) C(15) 179.4(4) . . . yes
S(3) C(13) C(22) S(4) 1.3(6) . . . yes
S(3) C(13) C(22) C(21) -179.6(4) . . . yes
S(4) C(12) S(3) C(13) -1.9(4) . . . yes
S(4) C(12) C(12) S(4) -180.0 . 2_545 2_545 yes
S(4) C(22) C(13) C(14) -178.6(4) . . . yes
S(4) C(22) C(21) C(20) 179.0(4) . . . yes
C(1) S(1) C(2) C(3) -179.7(5) . . . yes
C(1) S(1) C(2) C(11) -1.1(5) . . . yes
C(1) S(2) C(11) C(2) -1.3(5) . . . yes
C(1) S(2) C(11) C(10) 178.3(5) . . . yes
C(1) C(1) S(2) C(11) 179.0(7) 2_655 2_655 2_655 yes
C(2) C(3) C(4) C(5) 179.5(5) . . . yes
C(2) C(3) C(4) C(9) -1.1(8) . . . yes
C(2) C(11) C(10) C(9) -0.5(8) . . . yes
C(3) C(2) C(11) C(10) 0.7(9) . . . yes
C(3) C(4) C(5) C(6) 177.3(5) . . . yes
C(3) C(4) C(9) C(8) -179.0(5) . . . yes
C(3) C(4) C(9) C(10) 1.3(7) . . . yes
C(4) C(3) C(2) C(11) 0.2(9) . . . yes
C(4) C(5) C(6) C(7) 2.2(9) . . . yes
C(4) C(9) C(8) C(7) 1.3(8) . . . yes
C(4) C(9) C(10) C(11) -0.5(8) . . . yes
C(5) C(4) C(9) C(8) 0.4(8) . . . yes
C(5) C(4) C(9) C(10) -179.4(5) . . . yes
C(5) C(6) C(7) C(8) -0.5(9) . . . yes
C(6) C(5) C(4) C(9) -2.1(9) . . . yes
C(6) C(7) C(8) C(9) -1.2(9) . . . yes
C(7) C(8) C(9) C(10) -179.0(5) . . . yes
C(8) C(9) C(10) C(11) 179.8(5) . . . yes
C(12) S(3) C(13) C(14) -179.7(5) . . . yes
C(12) S(3) C(13) C(22) 0.4(5) . . . yes
C(12) S(4) C(22) C(13) -2.3(5) . . . yes
C(12) S(4) C(22) C(21) 178.7(5) . . . yes
C(12) C(12) S(3) C(13) 177.9(7) 2_545 2_545 2_545 yes
C(12) C(12) S(4) C(22) -178.7(7) 2_545 2_545 2_545 yes
C(13) C(14) C(15) C(16) -178.6(5) . . . yes
C(13) C(14) C(15) C(20) 0.5(9) . . . yes
C(13) C(22) C(21) C(20) 0.0(9) . . . yes
C(14) C(13) C(22) C(21) 0.5(9) . . . yes
C(14) C(15) C(16) C(17) 179.6(5) . . . yes
C(14) C(15) C(20) C(19) -178.7(5) . . . yes
C(14) C(15) C(20) C(21) 0.0(8) . . . yes
C(15) C(14) C(13) C(22) -0.7(9) . . . yes
C(15) C(16) C(17) C(18) -0.5(10) . . . yes
C(15) C(20) C(19) C(18) -1.2(9) . . . yes
C(15) C(20) C(21) C(22) -0.2(8) . . . yes
C(16) C(15) C(20) C(19) 0.4(8) . . . yes
C(16) C(15) C(20) C(21) 179.1(5) . . . yes
C(16) C(17) C(18) C(19) -0.2(9) . . . yes
C(17) C(16) C(15) C(20) 0.4(9) . . . yes
C(17) C(18) C(19) C(20) 1.1(9) . . . yes
C(18) C(19) C(20) C(21) -179.8(5) . . . yes
C(19) C(20) C(21) C(22) 178.5(5) . . . yes
C(19) C(20) C(21) C(22) 178.5(5) . . . yes
